data_7126175
loop_
_publ_author_name
'Breising, Valentina M.'
'Kayser, Jacob M.'
'Kehl, Anton'
'Schollmeyer, Dieter'
'Liermann, Johannes C.'
'Waldvogel, Siegfried R.'

_publ_section_title
;
 Electrochemical formation of N,N'-diarylhydrazines by dehydrogenative N-N
 homocoupling reaction.
;
_journal_issue 31
_journal_name_full 'Chemical communications (Cambridge, England)'
_journal_page_first 4348
_journal_page_last 4351
_journal_paper_doi 10.1039/d0cc01052a
_journal_volume 56
_journal_year 2020
_chemical_formula_moiety 'C18 H14 F6 N2 O2'
_chemical_formula_sum 'C18 H14 F6 N2 O2'
_chemical_formula_weight 404.31
_chemical_name_systematic
;
N,N'-Diacetyl-N,N'-di(4-trifluoromethylphenyl)-hydrazine
;
_space_group_crystal_system orthorhombic
_space_group_IT_number 20
_space_group_name_Hall 'C 2c 2'
_space_group_name_H-M_alt 'C 2 2 21'
_atom_sites_solution_hydrogens geom
_atom_sites_solution_primary dual
_audit_creation_method SHELXL-2018/3
_audit_update_record
;
2020-01-21 deposited with the CCDC.	2020-03-10 downloaded from the CCDC.
;
_cell_angle_alpha 90
_cell_angle_beta 90
_cell_angle_gamma 90
_cell_formula_units_Z 4
_cell_length_a 10.8529(9)
_cell_length_b 12.6448(14)
_cell_length_c 13.8015(11)
_cell_measurement_reflns_used 5434
_cell_measurement_temperature 193(2)
_cell_measurement_theta_max 28.18
_cell_measurement_theta_min 2.47
_cell_volume 1894.0(3)
_computing_cell_refinement 'STOE X-AREA'
_computing_data_collection 'STOE X-AREA'
_computing_data_reduction 'STOE X-RED'
_computing_structure_refinement 'SHELXL-2018/3 (Sheldrick, 2018)'
_computing_structure_solution SHELXT-2014
_diffrn_ambient_temperature 193(2)
_diffrn_detector 'image plate (34 cm diameter)'
_diffrn_detector_area_resol_mean 6.67
_diffrn_detector_type STOE
_diffrn_measured_fraction_theta_full 0.998
_diffrn_measured_fraction_theta_max 0.996
_diffrn_measurement_details ' 158 frames, detector distance = 70 mm'
_diffrn_measurement_device '2-circle goniometer'
_diffrn_measurement_device_type 'STOE IPDS 2T'
_diffrn_radiation_type MoK\a
_diffrn_radiation_wavelength 0.71073
_diffrn_reflns_av_R_equivalents 0.0350
_diffrn_reflns_av_unetI/netI 0.0364
_diffrn_reflns_Laue_measured_fraction_full 0.998
_diffrn_reflns_Laue_measured_fraction_max 0.996
_diffrn_reflns_limit_h_max 11
_diffrn_reflns_limit_h_min -14
_diffrn_reflns_limit_k_max 16
_diffrn_reflns_limit_k_min -16
_diffrn_reflns_limit_l_max 18
_diffrn_reflns_limit_l_min -18
_diffrn_reflns_number 5435
_diffrn_reflns_point_group_measured_fraction_full 0.982
_diffrn_reflns_point_group_measured_fraction_max 0.978
_diffrn_reflns_theta_full 25.242
_diffrn_reflns_theta_max 28.242
_diffrn_reflns_theta_min 2.880
_diffrn_source 'sealed X-ray tube, 12 x 0.4 mm long-fine focus'
_exptl_absorpt_coefficient_mu 0.133
_exptl_absorpt_correction_type none
_exptl_crystal_colour colourless
_exptl_crystal_density_diffrn 1.418
_exptl_crystal_description block
_exptl_crystal_F_000 824
_exptl_crystal_size_max 0.120
_exptl_crystal_size_mid 0.120
_exptl_crystal_size_min 0.090
_refine_diff_density_max 0.214
_refine_diff_density_min -0.148
_refine_diff_density_rms 0.039
_refine_ls_abs_structure_details
;
 Flack x determined using 449 quotients [(I+)-(I-)]/[(I+)+(I-)]
 (Parsons, Flack and Wagner, Acta Cryst. B69 (2013) 249-259).
;
_refine_ls_abs_structure_Flack 0.0(6)
_refine_ls_extinction_method none
_refine_ls_goodness_of_fit_ref 1.133
_refine_ls_hydrogen_treatment constr
_refine_ls_matrix_type full
_refine_ls_number_parameters 155
_refine_ls_number_reflns 2298
_refine_ls_number_restraints 66
_refine_ls_restrained_S_all 1.167
_refine_ls_R_factor_all 0.0971
_refine_ls_R_factor_gt 0.0557
_refine_ls_shift/su_max 0.000
_refine_ls_shift/su_mean 0.000
_refine_ls_structure_factor_coef Fsqd
_refine_ls_weighting_details 'w=1/[\s^2^(Fo^2^)+(0.0346P)^2^+1.1395P] where P=(Fo^2^+2Fc^2^)/3'
_refine_ls_weighting_scheme calc
_refine_ls_wR_factor_gt 0.1052
_refine_ls_wR_factor_ref 0.1227
_reflns_Friedel_coverage 0.732
_reflns_Friedel_fraction_full 0.961
_reflns_Friedel_fraction_max 0.955
_reflns_number_gt 1555
_reflns_number_total 2298
_reflns_threshold_expression 'I > 2\s(I)'
_cod_data_source_file d0cc01052a2.cif
_cod_data_source_block vbrjka4
_cod_depositor_comments 'Adding full bibliography for 7126175.cif.'
_cod_database_code 7126175
_shelx_shelxl_version_number 2018/3
_shelx_space_group_comment
;
The symmetry employed for this shelxl refinement is uniquely defined
by the following loop, which should always be used as a source of
symmetry information in preference to the above space-group names.
They are only intended as comments.
;
_shelx_estimated_absorpt_t_min 0.984
_shelx_estimated_absorpt_t_max 0.988

loop_
_space_group_symop_operation_xyz
'x, y, z'
'-x, -y, z+1/2'
'-x, y, -z+1/2'
'x, -y, -z'
'x+1/2, y+1/2, z'
'-x+1/2, -y+1/2, z+1/2'
'-x+1/2, y+1/2, -z+1/2'
'x+1/2, -y+1/2, -z'

loop_
_atom_site_label
_atom_site_type_symbol
_atom_site_fract_x
_atom_site_fract_y
_atom_site_fract_z
_atom_site_U_iso_or_equiv
_atom_site_adp_type
_atom_site_occupancy
_atom_site_site_symmetry_order
_atom_site_calc_flag
_atom_site_refinement_flags_posn
_atom_site_refinement_flags_adp
_atom_site_refinement_flags_occupancy
_atom_site_disorder_assembly
_atom_site_disorder_group
C1 C 0.5636(3) 0.3601(3) 0.1459(2) 0.0424(8) Uani 1 1 d . . . . .
C2 C 0.6457(4) 0.2768(3) 0.1517(3) 0.0516(10) Uani 1 1 d . . . . .
H2 H 0.695187 0.268004 0.207953 0.062 Uiso 1 1 calc R U . . .
C3 C 0.6557(4) 0.2064(3) 0.0754(3) 0.0555(10) Uani 1 1 d . . . . .
H3 H 0.712114 0.149141 0.079129 0.067 Uiso 1 1 calc R U . . .
C4 C 0.5837(3) 0.2194(3) -0.0059(3) 0.0498(9) Uani 1 1 d . . . . .
C5 C 0.5011(4) 0.3008(3) -0.0111(3) 0.0627(11) Uani 1 1 d . . . . .
H5 H 0.451401 0.309101 -0.067205 0.075 Uiso 1 1 calc R U . . .
C6 C 0.4897(4) 0.3707(3) 0.0650(3) 0.0599(11) Uani 1 1 d . . . . .
H6 H 0.430933 0.426239 0.061724 0.072 Uiso 1 1 calc R U . . .
N7 N 0.5550(3) 0.4344(2) 0.22403(19) 0.0441(7) Uani 1 1 d . . . . .
C8 C 0.6375(3) 0.5153(3) 0.2424(3) 0.0494(8) Uani 1 1 d . . . . .
C9 C 0.7440(4) 0.5245(3) 0.1733(3) 0.0635(12) Uani 1 1 d . . . . .
H9A H 0.712686 0.535548 0.107465 0.095 Uiso 1 1 calc R U . . .
H9B H 0.792814 0.459359 0.175308 0.095 Uiso 1 1 calc R U . . .
H9C H 0.795783 0.584563 0.192075 0.095 Uiso 1 1 calc R U . . .
O10 O 0.6225(3) 0.5754(2) 0.3098(2) 0.0598(8) Uani 1 1 d . . . . .
C11 C 0.5950(4) 0.1463(4) -0.0902(3) 0.0715(12) Uani 1 1 d D . . . .
F1 F 0.4965(6) 0.0987(8) -0.1148(6) 0.121(3) Uani 0.7 1 d D . P A 1
F2 F 0.6797(9) 0.0731(8) -0.0765(9) 0.118(4) Uani 0.7 1 d D . P A 1
F3 F 0.6322(9) 0.1982(7) -0.1696(5) 0.127(3) Uani 0.7 1 d D . P A 1
F1A F 0.5198(18) 0.0615(13) -0.0725(12) 0.113(6) Uani 0.3 1 d D . P A 2
F2A F 0.7013(16) 0.105(2) -0.105(2) 0.147(12) Uani 0.3 1 d D . P A 2
F3A F 0.551(3) 0.1796(16) -0.1706(11) 0.147(9) Uani 0.3 1 d D . P A 2

loop_
_atom_site_aniso_label
_atom_site_aniso_U_11
_atom_site_aniso_U_22
_atom_site_aniso_U_33
_atom_site_aniso_U_23
_atom_site_aniso_U_13
_atom_site_aniso_U_12
C1 0.0426(19) 0.0413(17) 0.0432(17) 0.0008(15) -0.0013(16) 0.0011(15)
C2 0.057(2) 0.051(2) 0.046(2) 0.0002(17) -0.0156(18) 0.0111(17)
C3 0.058(2) 0.046(2) 0.063(2) -0.0075(19) -0.014(2) 0.0143(18)
C4 0.047(2) 0.059(2) 0.0436(18) -0.0041(17) -0.0039(17) 0.0036(18)
C5 0.063(2) 0.078(3) 0.047(2) -0.0023(19) -0.015(2) 0.020(2)
C6 0.065(3) 0.064(2) 0.051(2) -0.0024(19) -0.012(2) 0.027(2)
N7 0.0424(16) 0.0465(16) 0.0435(16) -0.0028(13) 0.0042(12) 0.0013(13)
C8 0.044(2) 0.0479(19) 0.056(2) -0.0035(19) 0.0012(17) -0.0001(16)
C9 0.052(2) 0.061(2) 0.078(3) -0.008(2) 0.017(2) -0.0077(19)
O10 0.0539(16) 0.0563(15) 0.0692(17) -0.0163(15) 0.0061(14) -0.0039(14)
C11 0.064(3) 0.085(3) 0.065(3) -0.021(3) -0.010(2) 0.007(2)
F1 0.074(3) 0.181(9) 0.109(6) -0.078(5) -0.006(4) -0.030(5)
F2 0.132(7) 0.108(4) 0.113(7) -0.060(4) -0.026(4) 0.058(5)
F3 0.184(8) 0.126(5) 0.071(4) -0.029(3) 0.057(5) -0.036(6)
F1A 0.136(13) 0.095(8) 0.108(12) -0.066(8) -0.031(8) -0.010(8)
F2A 0.068(8) 0.27(3) 0.100(15) -0.110(17) -0.025(8) 0.052(11)
F3A 0.25(3) 0.134(16) 0.061(9) -0.029(8) -0.056(14) 0.082(16)

loop_
_atom_type_symbol
_atom_type_description
_atom_type_scat_dispersion_real
_atom_type_scat_dispersion_imag
_atom_type_scat_source
C C 0.0033 0.0016 'International Tables Vol C Tables 4.2.6.8 and 6.1.1.4'
H H 0.0000 0.0000 'International Tables Vol C Tables 4.2.6.8 and 6.1.1.4'
N N 0.0061 0.0033 'International Tables Vol C Tables 4.2.6.8 and 6.1.1.4'
O O 0.0106 0.0060 'International Tables Vol C Tables 4.2.6.8 and 6.1.1.4'
F F 0.0171 0.0103 'International Tables Vol C Tables 4.2.6.8 and 6.1.1.4'

loop_
_geom_angle_atom_site_label_1
_geom_angle_atom_site_label_2
_geom_angle_atom_site_label_3
_geom_angle
_geom_angle_site_symmetry_1
_geom_angle_site_symmetry_3
_geom_angle_publ_flag
C6 C1 C2 119.7(3) . . ?
C6 C1 N7 120.5(3) . . ?
C2 C1 N7 119.8(3) . . ?
C1 C2 C3 119.7(3) . . ?
C1 C2 H2 120.1 . . ?
C3 C2 H2 120.1 . . ?
C4 C3 C2 120.0(3) . . ?
C4 C3 H3 120.0 . . ?
C2 C3 H3 120.0 . . ?
C5 C4 C3 120.3(3) . . ?
C5 C4 C11 118.7(4) . . ?
C3 C4 C11 121.0(3) . . ?
C4 C5 C6 120.1(4) . . ?
C4 C5 H5 119.9 . . ?
C6 C5 H5 119.9 . . ?
C5 C6 C1 120.1(4) . . ?
C5 C6 H6 119.9 . . ?
C1 C6 H6 119.9 . . ?
C8 N7 N7 117.4(2) . 3_655 ?
C8 N7 C1 125.5(3) . . ?
N7 N7 C1 116.3(3) 3_655 . ?
O10 C8 N7 121.2(3) . . ?
O10 C8 C9 122.8(3) . . ?
N7 C8 C9 116.0(3) . . ?
C8 C9 H9A 109.5 . . ?
C8 C9 H9B 109.5 . . ?
H9A C9 H9B 109.5 . . ?
C8 C9 H9C 109.5 . . ?
H9A C9 H9C 109.5 . . ?
H9B C9 H9C 109.5 . . ?
F3A C11 F2A 109.6(16) . . ?
F1 C11 F2 107.0(8) . . ?
F1 C11 F3 105.4(6) . . ?
F2 C11 F3 104.6(8) . . ?
F3A C11 F1A 100.9(13) . . ?
F2A C11 F1A 104.0(16) . . ?
F1 C11 C4 115.6(5) . . ?
F3A C11 C4 116.2(9) . . ?
F2A C11 C4 116.8(13) . . ?
F2 C11 C4 112.3(6) . . ?
F3 C11 C4 111.0(5) . . ?
F1A C11 C4 107.3(8) . . ?

loop_
_geom_bond_atom_site_label_1
_geom_bond_atom_site_label_2
_geom_bond_distance
_geom_bond_site_symmetry_2
_geom_bond_publ_flag
C1 C6 1.381(5) . ?
C1 C2 1.382(5) . ?
C1 N7 1.433(4) . ?
C2 C3 1.383(5) . ?
C2 H2 0.9500 . ?
C3 C4 1.377(5) . ?
C3 H3 0.9500 . ?
C4 C5 1.367(5) . ?
C4 C11 1.492(6) . ?
C5 C6 1.378(5) . ?
C5 H5 0.9500 . ?
C6 H6 0.9500 . ?
N7 C8 1.383(4) . ?
N7 N7 1.393(5) 3_655 ?
C8 O10 1.211(4) . ?
C8 C9 1.503(5) . ?
C9 H9A 0.9800 . ?
C9 H9B 0.9800 . ?
C9 H9C 0.9800 . ?
C11 F1 1.272(7) . ?
C11 F3A 1.279(12) . ?
C11 F2A 1.284(15) . ?
C11 F2 1.317(8) . ?
C11 F3 1.340(7) . ?
C11 F1A 1.369(14) . ?

loop_
_geom_torsion_atom_site_label_1
_geom_torsion_atom_site_label_2
_geom_torsion_atom_site_label_3
_geom_torsion_atom_site_label_4
_geom_torsion
_geom_torsion_site_symmetry_1
_geom_torsion_site_symmetry_2
_geom_torsion_site_symmetry_3
_geom_torsion_site_symmetry_4
_geom_torsion_publ_flag
C6 C1 C2 C3 1.7(6) . . . . ?
N7 C1 C2 C3 -178.7(4) . . . . ?
C1 C2 C3 C4 -0.1(6) . . . . ?
C2 C3 C4 C5 -1.0(6) . . . . ?
C2 C3 C4 C11 178.4(4) . . . . ?
C3 C4 C5 C6 0.3(6) . . . . ?
C11 C4 C5 C6 -179.0(4) . . . . ?
C4 C5 C6 C1 1.3(7) . . . . ?
C2 C1 C6 C5 -2.4(6) . . . . ?
N7 C1 C6 C5 178.1(4) . . . . ?
C6 C1 N7 C8 -103.0(4) . . . . ?
C2 C1 N7 C8 77.5(4) . . . . ?
C6 C1 N7 N7 66.6(4) . . . 3_655 ?
C2 C1 N7 N7 -112.9(4) . . . 3_655 ?
N7 N7 C8 O10 9.7(5) 3_655 . . . ?
C1 N7 C8 O10 179.3(3) . . . . ?
N7 N7 C8 C9 -169.3(3) 3_655 . . . ?
C1 N7 C8 C9 0.2(5) . . . . ?
C5 C4 C11 F1 -58.2(8) . . . . ?
C3 C4 C11 F1 122.5(7) . . . . ?
C5 C4 C11 F3A 17.5(17) . . . . ?
C3 C4 C11 F3A -161.8(16) . . . . ?
C5 C4 C11 F2A 149.4(17) . . . . ?
C3 C4 C11 F2A -29.9(18) . . . . ?
C5 C4 C11 F2 178.6(7) . . . . ?
C3 C4 C11 F2 -0.8(9) . . . . ?
C5 C4 C11 F3 61.8(7) . . . . ?
C3 C4 C11 F3 -117.5(6) . . . . ?
C5 C4 C11 F1A -94.4(10) . . . . ?
C3 C4 C11 F1A 86.2(10) . . . . ?
